data_4324699
loop_
_publ_author_name
'Jing Zhao'
'Jingjing Liang'
'Jiangfang Chen'
'Yingli Pan'
'Yong Zhang'
'Dingxian Jia'

_publ_contact_author_address
;Soochow University
      College of Chemistry, Chemical Engineering and Materials Science
      P.O. Box 174, Renai Road 199, Suzhou 215123
      P.R.China.
;
_publ_contact_author_email jiadingxian@suda.edu.cn
_publ_contact_author_fax 86-512-65880089
_publ_contact_author_name 'Prof. Dingxian Jia'
_publ_contact_author_phone 86-512-65880089
_publ_section_title
;
 Novel Polyselenidoarsenate and Selenidoarsenate: Solvothermal Synthesis
 and Characterization of [Co(phen)3][As2Se2(\m-Se3)(\m-Se5)] and
 [Co(phen)3]2[As8Se14]
;
_journal_name_full 'Inorganic Chemistry'
_journal_page_first 2288
_journal_page_last 2293
_journal_paper_doi 10.1021/ic1024444
_journal_volume 50
_journal_year 2011
_chemical_formula_moiety 'C36 H24 As2 Co N6 Se10'
_chemical_formula_sum 'C36 H24 As2 Co N6 Se10'
_chemical_formula_weight 1538.98
_chemical_name_systematic
; 
 ? 
;
_space_group_IT_number 5
_symmetry_cell_setting monoclinic
_symmetry_Int_Tables_number 5
_symmetry_space_group_name_Hall 'C 2y'
_symmetry_space_group_name_H-M 'C 1 2 1'
_atom_sites_solution_hydrogens geom
_atom_sites_solution_primary direct
_atom_sites_solution_secondary difmap
_audit_creation_method SHELXL-97
_cell_angle_alpha 90.00
_cell_angle_beta 127.736(4)
_cell_angle_gamma 90.00
_cell_formula_units_Z 4
_cell_length_a 24.461(6)
_cell_length_b 11.2937(19)
_cell_length_c 19.454(5)
_cell_measurement_reflns_used 8353
_cell_measurement_temperature 293(2)
_cell_measurement_theta_max 25.35
_cell_measurement_theta_min 3.1
_cell_volume 4250.2(17)
_computing_cell_refinement CrystalClear
_computing_data_collection CrystalClear
_computing_data_reduction CrystalStructure
_computing_structure_refinement 'SHELXL-97 (Sheldrick, 1997)'
_computing_structure_solution 'SHELXS-97 (Sheldrick, 1990)'
_diffrn_ambient_temperature 293(2)
_diffrn_detector_area_resol_mean 7.31
_diffrn_measured_fraction_theta_full 0.997
_diffrn_measured_fraction_theta_max 0.997
_diffrn_measurement_device_type 'Rigaku Mercury'
_diffrn_measurement_method \w
_diffrn_radiation_monochromator graphite
_diffrn_radiation_source 'fine-focus sealed tube'
_diffrn_radiation_type MoK\a
_diffrn_radiation_wavelength 0.71073
_diffrn_reflns_av_R_equivalents 0.0729
_diffrn_reflns_av_sigmaI/netI 0.0884
_diffrn_reflns_limit_h_max 29
_diffrn_reflns_limit_h_min -29
_diffrn_reflns_limit_k_max 13
_diffrn_reflns_limit_k_min -13
_diffrn_reflns_limit_l_max 23
_diffrn_reflns_limit_l_min -21
_diffrn_reflns_number 20984
_diffrn_reflns_theta_full 25.35
_diffrn_reflns_theta_max 25.35
_diffrn_reflns_theta_min 3.10
_exptl_absorpt_coefficient_mu 10.550
_exptl_absorpt_correction_T_max 0.4185
_exptl_absorpt_correction_T_min 0.1155
_exptl_absorpt_correction_type multi-scan
_exptl_absorpt_process_details 'Jacobson, R. (1998) Private communication'
_exptl_crystal_colour black
_exptl_crystal_density_diffrn 2.405
_exptl_crystal_description block
_exptl_crystal_F_000 2860
_exptl_crystal_size_max 0.36
_exptl_crystal_size_mid 0.20
_exptl_crystal_size_min 0.10
_refine_diff_density_max 1.981
_refine_diff_density_min -1.367
_refine_diff_density_rms 0.201
_refine_ls_abs_structure_details 'Flack H D (1983), Acta Cryst. A39, 876-881'
_refine_ls_abs_structure_Flack 0.05(3)
_refine_ls_extinction_method none
_refine_ls_goodness_of_fit_ref 1.071
_refine_ls_hydrogen_treatment constr
_refine_ls_matrix_type full
_refine_ls_number_parameters 445
_refine_ls_number_reflns 7627
_refine_ls_number_restraints 1
_refine_ls_restrained_S_all 1.071
_refine_ls_R_factor_all 0.0683
_refine_ls_R_factor_gt 0.0482
_refine_ls_shift/su_max 0.000
_refine_ls_shift/su_mean 0.000
_refine_ls_structure_factor_coef Fsqd
_refine_ls_weighting_details 'calc w=1/[\s^2^(Fo^2^)+(0.1385P)^2^+28.2403P] where P=(Fo^2^+2Fc^2^)/3'
_refine_ls_weighting_scheme calc
_refine_ls_wR_factor_gt 0.1335
_refine_ls_wR_factor_ref 0.1487
_reflns_number_gt 6053
_reflns_number_total 7627
_reflns_threshold_expression >2sigma(I)
_cod_data_source_file ic1024444_si_002_1.cif
_cod_data_source_block compound_1
_cod_original_cell_volume 4250.1(16)
_cod_original_sg_symbol_H-M 'C 2 '
_cod_database_code 4324699

loop_
_symmetry_equiv_pos_as_xyz
'x, y, z'
'-x, y, -z'
'x+1/2, y+1/2, z'
'-x+1/2, y+1/2, -z'

loop_
_atom_site_label
_atom_site_type_symbol
_atom_site_fract_x
_atom_site_fract_y
_atom_site_fract_z
_atom_site_U_iso_or_equiv
_atom_site_adp_type
_atom_site_occupancy
_atom_site_symmetry_multiplicity
_atom_site_calc_flag
_atom_site_refinement_flags
As1 As 0.31108(10) 0.31281(18) 0.64565(12) 0.0453(5) Uani 1 1 d .
As2 As 0.13763(11) 0.2925(2) 0.83342(14) 0.0561(6) Uani 1 1 d .
Se1 Se 0.31569(10) 0.3939(2) 0.76684(13) 0.0585(6) Uani 1 1 d .
Se2 Se 0.19902(11) 0.41421(18) 0.70289(13) 0.0501(5) Uani 1 1 d .
Se3 Se 0.15709(10) 0.24656(18) 0.72448(12) 0.0473(5) Uani 1 1 d .
Se4 Se 0.15781(13) 0.5004(2) 0.84757(16) 0.0646(6) Uani 1 1 d .
Se5 Se 0.06293(15) 0.5710(3) 0.71470(17) 0.0755(7) Uani 1 1 d .
Se6 Se -0.02819(14) 0.5369(3) 0.71974(18) 0.0775(8) Uani 1 1 d .
Se7 Se 0.48224(15) 0.1833(3) 0.81211(16) 0.0880(10) Uani 1 1 d .
Se8 Se 0.43316(11) 0.3534(2) 0.72703(16) 0.0652(7) Uani 1 1 d .
Se9 Se 0.27490(11) 0.45971(19) 0.54778(12) 0.0488(5) Uani 1 1 d .
Se10 Se 0.23400(11) 0.2473(2) 0.96834(12) 0.0523(5) Uani 1 1 d .
Co1 Co 0.5000 0.7580(3) 0.0000 0.0266(6) Uani 1 2 d S
Co2 Co 0.0000 0.9513(3) 0.5000 0.0265(6) Uani 1 2 d S
N1 N 0.5722(7) 0.8890(13) 0.0330(8) 0.032(3) Uani 1 1 d .
N2 N 0.5545(7) 0.7630(12) 0.1345(8) 0.029(3) Uani 1 1 d .
N3 N 0.4414(7) 0.6153(14) -0.0076(9) 0.0401(14) Uani 1 1 d .
N4 N 0.0740(8) 0.8262(13) 0.5295(10) 0.042(4) Uani 1 1 d .
N5 N 0.0593(7) 0.9455(15) 0.6376(9) 0.040(4) Uani 1 1 d .
N6 N -0.0580(8) 1.0931(14) 0.4957(8) 0.041(4) Uani 1 1 d .
C1 C 0.5804(10) 0.9493(18) -0.0171(12) 0.045(4) Uani 1 1 d .
H1 H 0.5503 0.9326 -0.0762 0.054 Uiso 1 1 calc R
C2 C 0.6318(10) 1.0399(17) 0.0105(13) 0.046(5) Uani 1 1 d .
H2 H 0.6363 1.0783 -0.0282 0.055 Uiso 1 1 calc R
C3 C 0.6745(10) 1.0654(16) 0.0995(12) 0.042(4) Uani 1 1 d .
H3 H 0.7102 1.1199 0.1226 0.051 Uiso 1 1 calc R
C4 C 0.6628(9) 1.0067(14) 0.1555(11) 0.034(4) Uani 1 1 d .
C5 C 0.7046(8) 1.0262(17) 0.2454(12) 0.045(5) Uani 1 1 d .
H5 H 0.7391 1.0834 0.2699 0.054 Uiso 1 1 calc R
C6 C 0.6961(9) 0.9656(15) 0.2957(11) 0.037(4) Uani 1 1 d .
H6 H 0.7228 0.9849 0.3544 0.044 Uiso 1 1 calc R
C7 C 0.6481(8) 0.8726(18) 0.2644(10) 0.037(4) Uani 1 1 d .
C8 C 0.6402(10) 0.801(2) 0.3152(12) 0.051(5) Uani 1 1 d .
H8 H 0.6676 0.8131 0.3750 0.061 Uiso 1 1 calc R
C9 C 0.5910(11) 0.7098(18) 0.2772(11) 0.052(5) Uani 1 1 d .
H9 H 0.5861 0.6606 0.3114 0.062 Uiso 1 1 calc R
C10 C 0.5490(10) 0.694(2) 0.1862(13) 0.052(5) Uani 1 1 d .
H10 H 0.5164 0.6333 0.1612 0.063 Uiso 1 1 calc R
C11 C 0.6049(7) 0.8542(14) 0.1766(10) 0.028(3) Uani 1 1 d .
C12 C 0.6128(7) 0.9187(13) 0.1192(9) 0.025(3) Uani 1 1 d .
C13 C 0.3834(9) 0.6197(17) -0.0142(11) 0.0401(14) Uani 1 1 d .
H13 H 0.3644 0.6925 -0.0170 0.048 Uiso 1 1 calc R
C14 C 0.3511(9) 0.5129(16) -0.0169(11) 0.0401(14) Uani 1 1 d .
H14 H 0.3109 0.5163 -0.0217 0.048 Uiso 1 1 calc R
C15 C 0.3790(9) 0.4045(18) -0.0125(11) 0.0401(14) Uani 1 1 d .
H15 H 0.3597 0.3341 -0.0116 0.048 Uiso 1 1 calc R
C16 C 0.4683(9) 0.5102(17) -0.0053(12) 0.0401(14) Uani 1 1 d .
C17 C 0.4382(9) 0.4051(18) -0.0096(11) 0.0401(14) Uani 1 1 d .
C18 C 0.4712(9) 0.2954(17) -0.0022(11) 0.0401(14) Uani 1 1 d .
H18 H 0.4530 0.2241 -0.0004 0.048 Uiso 1 1 calc R
C19 C 0.0820(9) 0.7682(15) 0.4772(10) 0.035(4) Uani 1 1 d .
H19 H 0.0486 0.7750 0.4173 0.042 Uiso 1 1 calc R
C20 C 0.1408(10) 0.6957(16) 0.5108(11) 0.043(5) Uani 1 1 d .
H20 H 0.1468 0.6600 0.4728 0.052 Uiso 1 1 calc R
C21 C 0.1877(9) 0.6778(16) 0.5963(11) 0.040(4) Uani 1 1 d .
H21 H 0.2244 0.6263 0.6171 0.048 Uiso 1 1 calc R
C22 C 0.1815(8) 0.7358(16) 0.6535(10) 0.034(4) Uani 1 1 d .
C23 C 0.2301(8) 0.7187(16) 0.7478(12) 0.042(4) Uani 1 1 d .
H23 H 0.2655 0.6635 0.7714 0.050 Uiso 1 1 calc R
C24 C 0.2232(9) 0.7811(14) 0.7980(11) 0.037(4) Uani 1 1 d .
H24 H 0.2572 0.7762 0.8578 0.045 Uiso 1 1 calc R
C25 C 0.1643(9) 0.8587(16) 0.7642(11) 0.040(2) Uani 1 1 d .
C26 C 0.1537(9) 0.9240(15) 0.8178(11) 0.040(2) Uani 1 1 d .
H26 H 0.1862 0.9216 0.8780 0.048 Uiso 1 1 calc R
C27 C 0.0959(9) 0.9890(16) 0.7797(11) 0.040(2) Uani 1 1 d .
H27 H 0.0877 1.0267 0.8151 0.048 Uiso 1 1 calc R
C28 C 0.0477(9) 1.0031(16) 0.6902(11) 0.040(2) Uani 1 1 d .
H28 H 0.0086 1.0499 0.6664 0.048 Uiso 1 1 calc R
C29 C 0.1139(8) 0.8716(14) 0.6737(10) 0.029(3) Uani 1 1 d .
C30 C 0.1228(9) 0.8141(15) 0.6177(11) 0.037(4) Uani 1 1 d .
C31 C -0.1083(9) 1.0954(16) 0.4984(11) 0.041(4) Uani 1 1 d .
H31 H -0.1283 1.0225 0.4932 0.049 Uiso 1 1 calc R
C32 C -0.1360(8) 1.1882(16) 0.5078(10) 0.035(4) Uani 1 1 d .
H32 H -0.1704 1.1801 0.5143 0.042 Uiso 1 1 calc R
C33 C -0.1104(10) 1.3024(19) 0.5073(12) 0.048(5) Uani 1 1 d .
H33 H -0.1307 1.3709 0.5089 0.057 Uiso 1 1 calc R
C34 C -0.0555(8) 1.3098(15) 0.5045(10) 0.034(4) Uani 1 1 d .
C35 C -0.0290(8) 1.2021(17) 0.5007(10) 0.036(4) Uani 1 1 d .
C36 C -0.0267(10) 1.4139(17) 0.5041(11) 0.042(4) Uani 1 1 d .
H36 H -0.0426 1.4855 0.5094 0.050 Uiso 1 1 calc R

loop_
_atom_site_aniso_label
_atom_site_aniso_U_11
_atom_site_aniso_U_22
_atom_site_aniso_U_33
_atom_site_aniso_U_23
_atom_site_aniso_U_13
_atom_site_aniso_U_12
As1 0.0442(10) 0.0509(11) 0.0422(10) -0.0008(9) 0.0272(9) -0.0007(9)
As2 0.0496(12) 0.0732(15) 0.0551(13) -0.0057(10) 0.0368(11) -0.0072(10)
Se1 0.0431(11) 0.0952(17) 0.0393(11) -0.0067(11) 0.0262(9) -0.0064(11)
Se2 0.0534(11) 0.0526(11) 0.0555(12) 0.0027(9) 0.0390(10) 0.0069(9)
Se3 0.0559(11) 0.0518(11) 0.0394(10) -0.0003(9) 0.0318(9) 0.0041(9)
Se4 0.0633(14) 0.0741(15) 0.0623(14) -0.0162(11) 0.0415(12) -0.0017(11)
Se5 0.0848(18) 0.0815(18) 0.0714(16) 0.0124(13) 0.0536(15) 0.0160(14)
Se6 0.0653(16) 0.0752(17) 0.0735(16) 0.0063(13) 0.0330(14) 0.0018(13)
Se7 0.0792(17) 0.129(2) 0.0486(13) 0.0210(14) 0.0352(13) 0.0544(17)
Se8 0.0465(12) 0.0804(17) 0.0740(16) -0.0030(12) 0.0395(12) 0.0050(11)
Se9 0.0533(11) 0.0569(12) 0.0443(10) 0.0021(9) 0.0341(9) 0.0028(10)
Se10 0.0556(12) 0.0716(13) 0.0396(10) 0.0030(9) 0.0342(9) -0.0015(10)
Co1 0.0278(14) 0.0267(14) 0.0241(14) 0.000 0.0153(12) 0.000
Co2 0.0245(14) 0.0322(15) 0.0232(14) 0.000 0.0149(12) 0.000
N1 0.035(7) 0.039(8) 0.020(6) -0.001(6) 0.015(6) 0.001(6)
N2 0.030(6) 0.033(7) 0.028(7) -0.003(5) 0.019(6) -0.001(6)
N3 0.038(3) 0.045(3) 0.037(3) -0.001(3) 0.023(3) 0.000(3)
N4 0.061(9) 0.029(7) 0.042(9) 0.009(6) 0.034(8) -0.007(7)
N5 0.038(8) 0.064(10) 0.032(7) -0.008(7) 0.030(7) -0.009(7)
N6 0.042(8) 0.049(9) 0.028(7) 0.012(6) 0.020(7) -0.005(7)
C1 0.050(11) 0.053(11) 0.039(10) 0.016(9) 0.030(9) 0.010(9)
C2 0.058(12) 0.036(10) 0.064(12) -0.010(9) 0.048(11) -0.006(9)
C3 0.051(11) 0.034(10) 0.046(10) -0.005(8) 0.031(9) -0.006(8)
C4 0.040(9) 0.025(8) 0.048(10) 0.003(7) 0.032(9) 0.010(7)
C5 0.018(8) 0.044(10) 0.050(11) -0.013(9) 0.009(8) -0.011(7)
C6 0.038(9) 0.039(9) 0.036(9) -0.008(8) 0.024(8) -0.008(8)
C7 0.030(8) 0.065(12) 0.024(8) 0.005(8) 0.020(7) -0.004(8)
C8 0.045(10) 0.068(13) 0.026(9) 0.011(9) 0.015(8) -0.001(10)
C9 0.076(14) 0.046(11) 0.024(9) -0.002(7) 0.026(9) -0.018(10)
C10 0.055(11) 0.059(12) 0.054(12) 0.026(10) 0.039(10) -0.011(9)
C11 0.019(7) 0.031(8) 0.028(8) -0.005(6) 0.012(6) -0.004(6)
C12 0.021(7) 0.026(8) 0.021(7) -0.005(6) 0.009(6) -0.010(6)
C13 0.038(3) 0.045(3) 0.037(3) -0.001(3) 0.023(3) 0.000(3)
C14 0.038(3) 0.045(3) 0.037(3) -0.001(3) 0.023(3) 0.000(3)
C15 0.038(3) 0.045(3) 0.037(3) -0.001(3) 0.023(3) 0.000(3)
C16 0.038(3) 0.045(3) 0.037(3) -0.001(3) 0.023(3) 0.000(3)
C17 0.038(3) 0.045(3) 0.037(3) -0.001(3) 0.023(3) 0.000(3)
C18 0.038(3) 0.045(3) 0.037(3) -0.001(3) 0.023(3) 0.000(3)
C19 0.039(9) 0.040(10) 0.028(8) -0.008(7) 0.022(7) 0.006(7)
C20 0.060(11) 0.034(9) 0.039(10) -0.008(8) 0.032(9) 0.020(8)
C21 0.038(9) 0.040(10) 0.040(10) 0.009(8) 0.024(8) 0.011(8)
C22 0.025(7) 0.042(9) 0.037(9) 0.006(7) 0.021(7) 0.003(7)
C23 0.026(8) 0.034(10) 0.049(11) 0.001(8) 0.014(8) -0.006(7)
C24 0.042(9) 0.028(9) 0.037(9) 0.005(7) 0.022(8) -0.003(7)
C25 0.037(4) 0.041(5) 0.028(4) -0.002(3) 0.014(4) -0.006(4)
C26 0.037(4) 0.041(5) 0.028(4) -0.002(3) 0.014(4) -0.006(4)
C27 0.037(4) 0.041(5) 0.028(4) -0.002(3) 0.014(4) -0.006(4)
C28 0.037(4) 0.041(5) 0.028(4) -0.002(3) 0.014(4) -0.006(4)
C29 0.036(8) 0.028(8) 0.033(8) -0.007(6) 0.026(7) -0.006(7)
C30 0.043(9) 0.030(9) 0.031(9) -0.004(7) 0.019(8) -0.005(8)
C31 0.034(9) 0.035(9) 0.047(10) 0.006(8) 0.021(9) -0.004(7)
C32 0.030(8) 0.050(11) 0.031(9) -0.004(7) 0.022(7) 0.005(8)
C33 0.046(11) 0.048(11) 0.042(10) 0.001(9) 0.023(9) 0.013(9)
C34 0.038(9) 0.023(8) 0.029(8) -0.008(6) 0.014(7) 0.005(7)
C35 0.032(8) 0.049(10) 0.025(8) -0.001(7) 0.016(7) 0.005(8)
C36 0.053(10) 0.041(10) 0.045(10) 0.000(8) 0.037(9) 0.026(9)

loop_
_atom_type_symbol
_atom_type_description
_atom_type_scat_dispersion_real
_atom_type_scat_dispersion_imag
_atom_type_scat_source
C C 0.0033 0.0016 'International Tables Vol C Tables 4.2.6.8 and 6.1.1.4'
H H 0.0000 0.0000 'International Tables Vol C Tables 4.2.6.8 and 6.1.1.4'
N N 0.0061 0.0033 'International Tables Vol C Tables 4.2.6.8 and 6.1.1.4'
As As 0.0499 2.0058 'International Tables Vol C Tables 4.2.6.8 and 6.1.1.4'
Se Se -0.0929 2.2259 'International Tables Vol C Tables 4.2.6.8 and 6.1.1.4'
Co Co 0.3494 0.9721 'International Tables Vol C Tables 4.2.6.8 and 6.1.1.4'

loop_
_geom_angle_atom_site_label_1
_geom_angle_atom_site_label_2
_geom_angle_atom_site_label_3
_geom_angle
_geom_angle_site_symmetry_1
_geom_angle_site_symmetry_3
Se9 As1 Se8 95.88(11) . .
Se9 As1 Se1 107.34(12) . .
Se8 As1 Se1 89.31(10) . .
Se10 As2 Se4 95.36(12) . .
Se10 As2 Se3 109.46(11) . .
Se4 As2 Se3 99.76(11) . .
Se2 Se1 As1 101.67(10) . .
Se3 Se2 Se1 110.99(12) . .
Se2 Se3 As2 108.71(10) . .
Se5 Se4 As2 102.43(13) . .
Se4 Se5 Se6 103.18(14) . .
Se5 Se6 Se7 104.99(16) . 3_455
Se8 Se7 Se6 105.70(13) . 3_545
Se7 Se8 As1 101.62(14) . .
N1 Co1 N1 89.4(8) 2_655 .
N1 Co1 N2 98.0(5) 2_655 .
N1 Co1 N2 79.8(5) . .
N1 Co1 N2 79.8(5) 2_655 2_655
N1 Co1 N2 98.0(5) . 2_655
N2 Co1 N2 176.9(7) . 2_655
N1 Co1 N3 96.3(5) 2_655 .
N1 Co1 N3 168.7(5) . .
N2 Co1 N3 89.7(5) . .
N2 Co1 N3 92.7(5) 2_655 .
N1 Co1 N3 168.7(5) 2_655 2_655
N1 Co1 N3 96.3(5) . 2_655
N2 Co1 N3 92.7(5) . 2_655
N2 Co1 N3 89.7(5) 2_655 2_655
N3 Co1 N3 79.8(8) . 2_655
N4 Co2 N4 94.5(8) 2_556 .
N4 Co2 N6 167.9(6) 2_556 2_556
N4 Co2 N6 93.1(6) . 2_556
N4 Co2 N6 93.1(6) 2_556 .
N4 Co2 N6 167.9(6) . .
N6 Co2 N6 81.1(8) 2_556 .
N4 Co2 N5 97.7(6) 2_556 .
N4 Co2 N5 79.8(6) . .
N6 Co2 N5 92.9(5) 2_556 .
N6 Co2 N5 89.8(6) . .
N4 Co2 N5 79.8(6) 2_556 2_556
N4 Co2 N5 97.7(6) . 2_556
N6 Co2 N5 89.8(6) 2_556 2_556
N6 Co2 N5 92.9(5) . 2_556
N5 Co2 N5 176.5(9) . 2_556
C1 N1 C12 117.5(15) . .
C1 N1 Co1 129.2(12) . .
C12 N1 Co1 113.2(10) . .
C10 N2 C11 116.1(15) . .
C10 N2 Co1 130.0(13) . .
C11 N2 Co1 113.9(10) . .
C13 N3 C16 120.1(16) . .
C13 N3 Co1 127.8(13) . .
C16 N3 Co1 112.1(12) . .
C19 N4 C30 119.3(16) . .
C19 N4 Co2 129.6(12) . .
C30 N4 Co2 110.9(12) . .
C29 N5 C28 119.5(14) . .
C29 N5 Co2 111.7(10) . .
C28 N5 Co2 128.8(12) . .
C31 N6 C35 116.5(17) . .
C31 N6 Co2 131.5(13) . .
C35 N6 Co2 111.5(11) . .
N1 C1 C2 126.2(18) . .
N1 C1 H1 116.9 . .
C2 C1 H1 116.9 . .
C3 C2 C1 115.1(18) . .
C3 C2 H2 122.4 . .
C1 C2 H2 122.4 . .
C2 C3 C4 119.8(17) . .
C2 C3 H3 120.1 . .
C4 C3 H3 120.1 . .
C12 C4 C5 119.3(16) . .
C12 C4 C3 117.7(15) . .
C5 C4 C3 122.6(16) . .
C6 C5 C4 121.4(16) . .
C6 C5 H5 119.3 . .
C4 C5 H5 119.3 . .
C5 C6 C7 122.6(16) . .
C5 C6 H6 118.7 . .
C7 C6 H6 118.7 . .
C11 C7 C8 117.8(16) . .
C11 C7 C6 117.1(15) . .
C8 C7 C6 125.1(16) . .
C7 C8 C9 120.3(17) . .
C7 C8 H8 119.9 . .
C9 C8 H8 119.9 . .
C8 C9 C10 119.1(17) . .
C8 C9 H9 120.4 . .
C10 C9 H9 120.4 . .
N2 C10 C9 122.3(18) . .
N2 C10 H10 118.9 . .
C9 C10 H10 118.9 . .
C7 C11 N2 124.4(15) . .
C7 C11 C12 121.6(14) . .
N2 C11 C12 113.6(13) . .
N1 C12 C4 123.4(14) . .
N1 C12 C11 119.0(12) . .
C4 C12 C11 117.6(14) . .
N3 C13 C14 120.1(17) . .
N3 C13 H13 120.0 . .
C14 C13 H13 120.0 . .
C15 C14 C13 120.5(17) . .
C15 C14 H14 119.8 . .
C13 C14 H14 119.8 . .
C14 C15 C17 117.0(18) . .
C14 C15 H15 121.5 . .
C17 C15 H15 121.5 . .
N3 C16 C17 121.9(17) . .
N3 C16 C16 118.0(10) . 2_655
C17 C16 C16 120.1(11) . 2_655
C16 C17 C15 120.3(18) . .
C16 C17 C18 119.4(16) . .
C15 C17 C18 119.9(18) . .
C18 C18 C17 120.3(10) 2_655 .
C18 C18 H18 119.9 2_655 .
C17 C18 H18 119.9 . .
N4 C19 C20 121.1(15) . .
N4 C19 H19 119.5 . .
C20 C19 H19 119.5 . .
C21 C20 C19 121.1(15) . .
C21 C20 H20 119.4 . .
C19 C20 H20 119.4 . .
C20 C21 C22 119.9(15) . .
C20 C21 H21 120.1 . .
C22 C21 H21 120.1 . .
C21 C22 C30 118.0(15) . .
C21 C22 C23 122.9(15) . .
C30 C22 C23 119.1(15) . .
C24 C23 C22 119.5(16) . .
C24 C23 H23 120.2 . .
C22 C23 H23 120.2 . .
C23 C24 C25 122.4(17) . .
C23 C24 H24 118.8 . .
C25 C24 H24 118.8 . .
C29 C25 C26 116.7(16) . .
C29 C25 C24 119.6(16) . .
C26 C25 C24 123.7(16) . .
C27 C26 C25 118.7(16) . .
C27 C26 H26 120.6 . .
C25 C26 H26 120.6 . .
C26 C27 C28 123.6(19) . .
C26 C27 H27 118.2 . .
C28 C27 H27 118.2 . .
N5 C28 C27 118.2(17) . .
N5 C28 H28 120.9 . .
C27 C28 H28 120.9 . .
N5 C29 C30 117.3(14) . .
N5 C29 C25 123.0(15) . .
C30 C29 C25 119.5(16) . .
N4 C30 C29 120.0(16) . .
N4 C30 C22 120.5(15) . .
C29 C30 C22 119.4(15) . .
N6 C31 C32 128.1(18) . .
N6 C31 H31 116.0 . .
C32 C31 H31 116.0 . .
C31 C32 C33 116.7(16) . .
C31 C32 H32 121.6 . .
C33 C32 H32 121.6 . .
C34 C33 C32 119.5(17) . .
C34 C33 H33 120.2 . .
C32 C33 H33 120.2 . .
C36 C34 C33 124.5(16) . .
C36 C34 C35 119.2(16) . .
C33 C34 C35 116.3(17) . .
N6 C35 C34 122.5(16) . .
N6 C35 C35 117.7(10) . 2_556
C34 C35 C35 119.7(10) . 2_556
C34 C36 C36 121.0(9) . 2_556
C34 C36 H36 119.5 . .
C36 C36 H36 119.5 2_556 .

loop_
_geom_bond_atom_site_label_1
_geom_bond_atom_site_label_2
_geom_bond_distance
_geom_bond_site_symmetry_2
As1 Se9 2.258(3) .
As1 Se8 2.418(3) .
As1 Se1 2.467(3) .
As2 Se10 2.266(3) .
As2 Se4 2.381(3) .
As2 Se3 2.494(3) .
Se1 Se2 2.324(3) .
Se2 Se3 2.311(3) .
Se4 Se5 2.315(4) .
Se5 Se6 2.323(4) .
Se6 Se7 2.338(4) 3_455
Se7 Se8 2.332(4) .
Se7 Se6 2.338(4) 3_545
Co1 N1 2.081(14) 2_655
Co1 N1 2.081(15) .
Co1 N2 2.087(12) .
Co1 N2 2.087(12) 2_655
Co1 N3 2.102(16) .
Co1 N3 2.102(16) 2_655
Co2 N4 2.081(16) 2_556
Co2 N4 2.081(16) .
Co2 N6 2.107(17) 2_556
Co2 N6 2.107(17) .
Co2 N5 2.126(13) .
Co2 N5 2.126(13) 2_556
N1 C1 1.30(2) .
N1 C12 1.368(19) .
N2 C10 1.34(2) .
N2 C11 1.420(19) .
N3 C13 1.34(2) .
N3 C16 1.34(2) .
N4 C19 1.32(2) .
N4 C30 1.37(2) .
N5 C29 1.35(2) .
N5 C28 1.38(2) .
N6 C31 1.26(2) .
N6 C35 1.39(2) .
C1 C2 1.45(3) .
C1 H1 0.9300 .
C2 C3 1.40(3) .
C2 H2 0.9300 .
C3 C4 1.45(2) .
C3 H3 0.9300 .
C4 C12 1.39(2) .
C4 C5 1.40(3) .
C5 C6 1.31(3) .
C5 H5 0.9300 .
C6 C7 1.41(2) .
C6 H6 0.9300 .
C7 C11 1.37(2) .
C7 C8 1.38(3) .
C8 C9 1.40(3) .
C8 H8 0.9300 .
C9 C10 1.41(3) .
C9 H9 0.9300 .
C10 H10 0.9300 .
C11 C12 1.44(2) .
C13 C14 1.43(3) .
C13 H13 0.9300 .
C14 C15 1.38(3) .
C14 H14 0.9300 .
C15 C17 1.41(2) .
C15 H15 0.9300 .
C16 C17 1.37(3) .
C16 C16 1.43(4) 2_655
C17 C18 1.44(3) .
C18 C18 1.36(4) 2_655
C18 H18 0.9300 .
C19 C20 1.42(2) .
C19 H19 0.9300 .
C20 C21 1.34(2) .
C20 H20 0.9300 .
C21 C22 1.38(2) .
C21 H21 0.9300 .
C22 C30 1.45(2) .
C22 C23 1.46(2) .
C23 C24 1.30(3) .
C23 H23 0.9300 .
C24 C25 1.45(3) .
C24 H24 0.9300 .
C25 C29 1.41(2) .
C25 C26 1.42(3) .
C26 C27 1.34(3) .
C26 H26 0.9300 .
C27 C28 1.39(2) .
C27 H27 0.9300 .
C28 H28 0.9300 .
C29 C30 1.39(2) .
C31 C32 1.32(3) .
C31 H31 0.9300 .
C32 C33 1.44(3) .
C32 H32 0.9300 .
C33 C34 1.38(3) .
C33 H33 0.9300 .
C34 C36 1.37(3) .
C34 C35 1.40(2) .
C35 C35 1.44(3) 2_556
C36 C36 1.41(4) 2_556
C36 H36 0.9300 .

loop_
_geom_torsion_atom_site_label_1
_geom_torsion_atom_site_label_2
_geom_torsion_atom_site_label_3
_geom_torsion_atom_site_label_4
_geom_torsion
_geom_torsion_site_symmetry_1
_geom_torsion_site_symmetry_4
Se9 As1 Se1 Se2 71.07(13) . .
Se8 As1 Se1 Se2 167.01(12) . .
As1 Se1 Se2 Se3 91.96(12) . .
Se1 Se2 Se3 As2 107.18(12) . .
Se10 As2 Se3 Se2 -91.64(14) . .
Se4 As2 Se3 Se2 7.64(14) . .
Se10 As2 Se4 Se5 -179.30(12) . .
Se3 As2 Se4 Se5 69.87(14) . .
As2 Se4 Se5 Se6 68.75(15) . .
Se4 Se5 Se6 Se7 75.42(16) . 3_455
Se6 Se7 Se8 As1 77.62(17) 3_545 .
Se9 As1 Se8 Se7 -166.88(12) . .
Se1 As1 Se8 Se7 85.76(13) . .
N1 Co1 N1 C1 -82.2(16) 2_655 .
N2 Co1 N1 C1 179.7(17) . .
N2 Co1 N1 C1 -2.5(17) 2_655 .
N3 Co1 N1 C1 157(3) . .
N3 Co1 N1 C1 88.0(16) 2_655 .
N1 Co1 N1 C12 93.2(12) 2_655 .
N2 Co1 N1 C12 -5.0(11) . .
N2 Co1 N1 C12 172.8(11) 2_655 .
N3 Co1 N1 C12 -27(4) . .
N3 Co1 N1 C12 -96.7(11) 2_655 .
N1 Co1 N2 C10 97.6(17) 2_655 .
N1 Co1 N2 C10 -174.5(17) . .
N2 Co1 N2 C10 141.4(17) 2_655 .
N3 Co1 N2 C10 1.3(17) . .
N3 Co1 N2 C10 -78.5(17) 2_655 .
N1 Co1 N2 C11 -82.4(11) 2_655 .
N1 Co1 N2 C11 5.6(10) . .
N2 Co1 N2 C11 -38.6(10) 2_655 .
N3 Co1 N2 C11 -178.7(11) . .
N3 Co1 N2 C11 101.5(11) 2_655 .
N1 Co1 N3 C13 -11.6(14) 2_655 .
N1 Co1 N3 C13 108(3) . .
N2 Co1 N3 C13 86.3(14) . .
N2 Co1 N3 C13 -91.7(14) 2_655 .
N3 Co1 N3 C13 179.2(18) 2_655 .
N1 Co1 N3 C16 168.3(12) 2_655 .
N1 Co1 N3 C16 -72(3) . .
N2 Co1 N3 C16 -93.7(13) . .
N2 Co1 N3 C16 88.3(12) 2_655 .
N3 Co1 N3 C16 -0.9(9) 2_655 .
N4 Co2 N4 C19 83.6(16) 2_556 .
N6 Co2 N4 C19 -87.0(16) 2_556 .
N6 Co2 N4 C19 -148(2) . .
N5 Co2 N4 C19 -179.3(17) . .
N5 Co2 N4 C19 3.3(17) 2_556 .
N4 Co2 N4 C30 -101.9(12) 2_556 .
N6 Co2 N4 C30 87.5(12) 2_556 .
N6 Co2 N4 C30 27(3) . .
N5 Co2 N4 C30 -4.9(11) . .
N5 Co2 N4 C30 177.7(12) 2_556 .
N4 Co2 N5 C29 95.7(12) 2_556 .
N4 Co2 N5 C29 2.4(11) . .
N6 Co2 N5 C29 -90.2(12) 2_556 .
N6 Co2 N5 C29 -171.2(12) . .
N5 Co2 N5 C29 49.3(11) 2_556 .
N4 Co2 N5 C28 -82.6(16) 2_556 .
N4 Co2 N5 C28 -175.8(16) . .
N6 Co2 N5 C28 91.5(16) 2_556 .
N6 Co2 N5 C28 10.5(15) . .
N5 Co2 N5 C28 -129.0(15) 2_556 .
N4 Co2 N6 C31 16.8(16) 2_556 .
N4 Co2 N6 C31 -112(3) . .
N6 Co2 N6 C31 -173.8(19) 2_556 .
N5 Co2 N6 C31 -80.9(16) . .
N5 Co2 N6 C31 96.8(16) 2_556 .
N4 Co2 N6 C35 -171.4(11) 2_556 .
N4 Co2 N6 C35 60(3) . .
N6 Co2 N6 C35 -2.0(8) 2_556 .
N5 Co2 N6 C35 90.9(11) . .
N5 Co2 N6 C35 -91.4(11) 2_556 .
C12 N1 C1 C2 5(3) . .
Co1 N1 C1 C2 179.8(14) . .
N1 C1 C2 C3 -2(3) . .
C1 C2 C3 C4 -3(3) . .
C2 C3 C4 C12 6(2) . .
C2 C3 C4 C5 178.5(17) . .
C12 C4 C5 C6 -2(3) . .
C3 C4 C5 C6 -174.9(18) . .
C4 C5 C6 C7 4(3) . .
C5 C6 C7 C11 -6(3) . .
C5 C6 C7 C8 176(2) . .
C11 C7 C8 C9 2(3) . .
C6 C7 C8 C9 -179(2) . .
C7 C8 C9 C10 -1(3) . .
C11 N2 C10 C9 0(3) . .
Co1 N2 C10 C9 179.6(16) . .
C8 C9 C10 N2 0(3) . .
C8 C7 C11 N2 -3(3) . .
C6 C7 C11 N2 178.8(15) . .
C8 C7 C11 C12 -175.3(17) . .
C6 C7 C11 C12 6(2) . .
C10 N2 C11 C7 2(2) . .
Co1 N2 C11 C7 -178.1(13) . .
C10 N2 C11 C12 174.9(16) . .
Co1 N2 C11 C12 -5.2(16) . .
C1 N1 C12 C4 -2(2) . .
Co1 N1 C12 C4 -177.7(12) . .
C1 N1 C12 C11 179.8(15) . .
Co1 N1 C12 C11 3.9(18) . .
C5 C4 C12 N1 -176.3(16) . .
C3 C4 C12 N1 -3(2) . .
C5 C4 C12 C11 2(2) . .
C3 C4 C12 C11 175.3(15) . .
C7 C11 C12 N1 174.1(16) . .
N2 C11 C12 N1 1(2) . .
C7 C11 C12 C4 -5(2) . .
N2 C11 C12 C4 -177.7(14) . .
C16 N3 C13 C14 1(3) . .
Co1 N3 C13 C14 -178.7(12) . .
N3 C13 C14 C15 0(3) . .
C13 C14 C15 C17 -3(3) . .
C13 N3 C16 C17 0(3) . .
Co1 N3 C16 C17 -179.8(14) . .
C13 N3 C16 C16 -177.6(19) . 2_655
Co1 N3 C16 C16 2(3) . 2_655
N3 C16 C17 C15 -3(3) . .
C16 C16 C17 C15 175(2) 2_655 .
N3 C16 C17 C18 -176.7(17) . .
C16 C16 C17 C18 1(3) 2_655 .
C14 C15 C17 C16 4(2) . .
C14 C15 C17 C18 178.0(16) . .
C16 C17 C18 C18 -5(3) . 2_655
C15 C17 C18 C18 -179(2) . 2_655
C30 N4 C19 C20 -1(3) . .
Co2 N4 C19 C20 172.8(14) . .
N4 C19 C20 C21 4(3) . .
C19 C20 C21 C22 -4(3) . .
C20 C21 C22 C30 1(3) . .
C20 C21 C22 C23 178.7(18) . .
C21 C22 C23 C24 176.2(17) . .
C30 C22 C23 C24 -6(2) . .
C22 C23 C24 C25 7(3) . .
C23 C24 C25 C29 -3(3) . .
C23 C24 C25 C26 176.9(18) . .
C29 C25 C26 C27 3(2) . .
C24 C25 C26 C27 -177.1(17) . .
C25 C26 C27 C28 -5(3) . .
C29 N5 C28 C27 5(2) . .
Co2 N5 C28 C27 -177.3(13) . .
C26 C27 C28 N5 1(3) . .
C28 N5 C29 C30 179.0(16) . .
Co2 N5 C29 C30 0.5(18) . .
C28 N5 C29 C25 -7(2) . .
Co2 N5 C29 C25 175.0(13) . .
C26 C25 C29 N5 3(2) . .
C24 C25 C29 N5 -177.3(16) . .
C26 C25 C29 C30 177.2(16) . .
C24 C25 C29 C30 -3(2) . .
C19 N4 C30 C29 -177.9(16) . .
Co2 N4 C30 C29 7(2) . .
C19 N4 C30 C22 -2(2) . .
Co2 N4 C30 C22 -176.9(13) . .
N5 C29 C30 N4 -5(2) . .
C25 C29 C30 N4 -179.9(15) . .
N5 C29 C30 C22 178.7(15) . .
C25 C29 C30 C22 4(2) . .
C21 C22 C30 N4 2(2) . .
C23 C22 C30 N4 -175.9(15) . .
C21 C22 C30 C29 178.2(16) . .
C23 C22 C30 C29 0(2) . .
C35 N6 C31 C32 -2(3) . .
Co2 N6 C31 C32 169.5(14) . .
N6 C31 C32 C33 6(3) . .
C31 C32 C33 C34 -5(3) . .
C32 C33 C34 C36 -179.7(16) . .
C32 C33 C34 C35 1(2) . .
C31 N6 C35 C34 -3(2) . .
Co2 N6 C35 C34 -176.0(12) . .
C31 N6 C35 C35 179.0(17) . 2_556
Co2 N6 C35 C35 6(2) . 2_556
C36 C34 C35 N6 -176.2(15) . .
C33 C34 C35 N6 3(2) . .
C36 C34 C35 C35 2(3) . 2_556
C33 C34 C35 C35 -178.8(18) . 2_556
C33 C34 C36 C36 -176(2) . 2_556
C35 C34 C36 C36 3(3) . 2_556
